data_1568015
loop_
_publ_author_name
'Bai, Wei'
'Tsang, Long Yiu'
'Wang, Yilun'
'Li, Yang'
'Sung, Herman H. Y.'
'Williams, Ian D.'
'Jia, Guochen'

_publ_section_title
;
 Synthesis and characterization of bi(metallacycloprop-1-ene) complexes.
;
_journal_issue 1
_journal_name_full 'Chemical science'
_journal_page_first 96
_journal_page_last 102
_journal_paper_doi 10.1039/d2sc05378k
_journal_volume 14
_journal_year 2022
_chemical_absolute_configuration ad
_chemical_formula_moiety 'C42 H38 Cl3 P2 Re'
_chemical_formula_sum 'C42 H38 Cl3 P2 Re'
_chemical_formula_weight 897.21
_space_group_crystal_system orthorhombic
_space_group_IT_number 33
_space_group_name_Hall 'P 2c -2n'
_space_group_name_H-M_alt 'P n a 21'
_atom_sites_solution_hydrogens geom
_atom_sites_solution_primary direct
_audit_creation_date 2017-03-08
_audit_creation_method
;
Olex2 1.2
(compiled 2017.03.02 svn.r3394 for OlexSys, GUI svn.r5324)
;
_audit_update_record
;
2022-09-07 deposited with the CCDC.	2022-11-16 downloaded from the CCDC.
;
_cell_angle_alpha 90
_cell_angle_beta 90
_cell_angle_gamma 90
_cell_formula_units_Z 4
_cell_length_a 23.4928(3)
_cell_length_b 11.58031(15)
_cell_length_c 13.76598(19)
_cell_measurement_reflns_used 4280
_cell_measurement_temperature 220.02(10)
_cell_measurement_theta_max 75.5410
_cell_measurement_theta_min 4.2440
_cell_volume 3745.09(9)
_computing_cell_refinement 'CrysAlisPro 1.171.38.46 (Rigaku OD, 2015)'
_computing_data_collection 'CrysAlisPro 1.171.38.46 (Rigaku OD, 2015)'
_computing_data_reduction 'CrysAlisPro 1.171.38.46 (Rigaku OD, 2015)'
_computing_molecular_graphics 'Olex2 (Dolomanov et al., 2009)'
_computing_publication_material 'Olex2 (Dolomanov et al., 2009)'
_computing_structure_refinement 'ShelXL (Sheldrick, 2015)'
_computing_structure_solution 'ShelXS (Sheldrick, 2008)'
_diffrn_ambient_environment N~2~
_diffrn_ambient_temperature 220.02(10)
_diffrn_detector 'CCD plate'
_diffrn_detector_area_resol_mean 10.3577
_diffrn_detector_type Atlas
_diffrn_measured_fraction_theta_full 0.990
_diffrn_measured_fraction_theta_max 0.960
_diffrn_measurement_details
;
List of Runs (angles in degrees, time in seconds):

  # Type    Start    End  Width  t~exp~   \w     \q     \k     \f   Frames
#--------------------------------------------------------------------------
  1  \w    -69.00  31.00   1.00    3.00    --  -40.57  57.00-120.00  100
  2  \w     70.00  96.00   1.00    3.00    --   40.57-125.00 150.00   26
  3  \w     29.00 103.00   1.00    8.00    --  110.57 -94.00   0.00   74
  4  \w     49.00 140.00   1.00    8.00    --  110.57 -30.00-180.00   91
  5  \w     85.00 178.00   1.00    8.00    --  110.57  45.00-180.00   93
;
_diffrn_measurement_device 'kappa diffractometer'
_diffrn_measurement_device_type 'SuperNova, Dual, Cu at zero, Atlas'
_diffrn_measurement_method '\w scans'
_diffrn_orient_matrix_type 'CrysAlisPro convention (1999,Acta A55,543-557)'
_diffrn_orient_matrix_UB_11 0.0565254000
_diffrn_orient_matrix_UB_12 -0.0645280000
_diffrn_orient_matrix_UB_13 -0.0161777000
_diffrn_orient_matrix_UB_21 -0.0308016000
_diffrn_orient_matrix_UB_22 -0.1163199000
_diffrn_orient_matrix_UB_23 0.0144076000
_diffrn_orient_matrix_UB_31 -0.0125308000
_diffrn_orient_matrix_UB_32 -0.0058187000
_diffrn_orient_matrix_UB_33 -0.1096878000
_diffrn_radiation_monochromator mirror
_diffrn_radiation_probe x-ray
_diffrn_radiation_type CuK\a
_diffrn_radiation_wavelength 1.54184
_diffrn_reflns_av_R_equivalents 0.0393
_diffrn_reflns_av_unetI/netI 0.0519
_diffrn_reflns_limit_h_max 29
_diffrn_reflns_limit_h_min -18
_diffrn_reflns_limit_k_max 13
_diffrn_reflns_limit_k_min -13
_diffrn_reflns_limit_l_max 9
_diffrn_reflns_limit_l_min -16
_diffrn_reflns_number 8207
_diffrn_reflns_theta_full 67.684
_diffrn_reflns_theta_max 75.619
_diffrn_reflns_theta_min 4.256
_diffrn_source 'micro-focus sealed X-ray tube'
_diffrn_source_current 0.80
_diffrn_source_power 0.040
_diffrn_source_target Cu
_diffrn_source_type 'SuperNova (Cu) X-ray Source'
_diffrn_source_voltage 50
_exptl_absorpt_coefficient_mu 9.344
_exptl_absorpt_correction_T_max 1.00000
_exptl_absorpt_correction_T_min 0.85356
_exptl_absorpt_correction_type multi-scan
_exptl_absorpt_process_details
;
CrysAlisPro 1.171.38.46 (Rigaku Oxford Diffraction, 2015)
Empirical absorption correction using spherical harmonics,
 implemented in SCALE3 ABSPACK scaling algorithm.
;
_exptl_crystal_colour yellow
_exptl_crystal_colour_primary yellow
_exptl_crystal_density_diffrn 1.591
_exptl_crystal_density_method 'not measured'
_exptl_crystal_description plate
_exptl_crystal_F_000 1784
_exptl_crystal_size_max 0.15
_exptl_crystal_size_mid 0.12
_exptl_crystal_size_min 0.03
_refine_diff_density_max 2.140
_refine_diff_density_min -1.431
_refine_diff_density_rms 0.129
_refine_ls_abs_structure_details
;
 Classical Flack method preferred over Parsons because s.u. lower.
;
_refine_ls_abs_structure_Flack -0.025(16)
_refine_ls_extinction_method none
_refine_ls_goodness_of_fit_ref 1.002
_refine_ls_hydrogen_treatment constr
_refine_ls_matrix_type full
_refine_ls_number_parameters 435
_refine_ls_number_reflns 4739
_refine_ls_number_restraints 7
_refine_ls_restrained_S_all 1.001
_refine_ls_R_factor_all 0.0394
_refine_ls_R_factor_gt 0.0357
_refine_ls_shift/su_max 0.001
_refine_ls_shift/su_mean 0.000
_refine_ls_structure_factor_coef Fsqd
_refine_ls_weighting_details 'w=1/[\s^2^(Fo^2^)+(0.0660P)^2^] where P=(Fo^2^+2Fc^2^)/3'
_refine_ls_weighting_scheme calc
_refine_ls_wR_factor_gt 0.0952
_refine_ls_wR_factor_ref 0.0996
_reflns_Friedel_coverage 0.215
_reflns_Friedel_fraction_full 0.245
_reflns_Friedel_fraction_max 0.225
_reflns_number_gt 4353
_reflns_number_total 4739
_reflns_threshold_expression 'I > 2\s(I)'
_cod_data_source_file d2sc05378k2.cif
_cod_data_source_block bai66cult
_cod_depositor_comments 'Adding full bibliography for 1568013--1568015.cif.'
_cod_original_cell_volume 3745.08(9)
_cod_database_code 1568015
_shelx_shelxl_version_number 2014/7
_chemical_oxdiff_formula 'Re P2 Cl2 C42 H45'
_shelx_space_group_comment
;
The symmetry employed for this shelxl refinement is uniquely defined
by the following loop, which should always be used as a source of
symmetry information in preference to the above space-group names.
They are only intended as comments.
;
_reflns_odcompleteness_completeness 98.74
_reflns_odcompleteness_iscentric 1
_reflns_odcompleteness_theta 68.13
_olex2_refinement_description
;
1. Fixed Uiso
 At 1.2 times of:
  All C(H) groups
 At 1.5 times of:
  All C(H,H,H) groups
2. Uiso/Uaniso restraints and constraints
Uanis(C21) \\sim Ueq: with sigma of 0.01 and sigma for terminal atoms of 0.005
3.a Ternary CH refined with riding coordinates:
 C10(H10), C20(H20)
3.b Aromatic/amide H refined with riding coordinates:
 C13(H13), C14(H14), C15(H15), C16(H16), C17(H17), C23(H23), C24(H24),
 C25(H25), C26(H26), C27(H27), C32(H32), C33(H33), C34(H34), C35(H35), C36(H36),
  C42(H42), C43(H43), C44(H44), C45(H45), C46(H46), C52(H52), C53(H53),
 C54(H54), C55(H55), C56(H56), C62(H62), C63(H63), C64(H64), C65(H65), C66(H66)
3.c Idealised Me refined as rotating group:
 C1(H1A,H1B,H1C), C2(H2A,H2B,H2C)
;
_olex2_date_sample_data_collection 2017-03-07
_olex2_submission_special_instructions 'No special instructions were received'
_oxdiff_exptl_absorpt_empirical_details
;
Empirical correction (ABSPACK) includes:
- Absorption correction using spherical harmonics
- Frame scaling
;
_oxdiff_exptl_absorpt_empirical_full_max 1.409
_oxdiff_exptl_absorpt_empirical_full_min 0.866

loop_
_space_group_symop_operation_xyz
'x, y, z'
'-x, -y, z+1/2'
'-x+1/2, y+1/2, z+1/2'
'x+1/2, -y+1/2, z'

loop_
_atom_site_label
_atom_site_type_symbol
_atom_site_fract_x
_atom_site_fract_y
_atom_site_fract_z
_atom_site_U_iso_or_equiv
_atom_site_adp_type
_atom_site_occupancy
_atom_site_site_symmetry_order
_atom_site_calc_flag
_atom_site_refinement_flags_posn
_atom_site_refinement_flags_adp
_atom_site_refinement_flags_occupancy
_atom_site_disorder_assembly
_atom_site_disorder_group
Re1 Re 0.31977(2) 0.54697(2) 0.60277(5) 0.02020(11) Uani 1 1 d . . . . .
Cl1 Cl 0.25775(12) 0.45220(19) 0.7183(2) 0.0312(6) Uani 1 1 d . . . . .
Cl2 Cl 0.26070(12) 0.45053(19) 0.4770(2) 0.0351(6) Uani 1 1 d . . . . .
Cl3 Cl 0.37267(8) 0.62478(19) 0.46593(16) 0.0349(4) Uani 1 1 d . . . . .
P1 P 0.22524(8) 0.78031(16) 0.54938(16) 0.0252(4) Uani 1 1 d . . . . .
P2 P 0.39677(8) 0.27309(18) 0.62908(16) 0.0284(4) Uani 1 1 d . . . . .
C1 C 0.2526(4) 0.7681(8) 0.4290(7) 0.0357(18) Uani 1 1 d . . . . .
H1A H 0.2297 0.8131 0.3855 0.054 Uiso 1 1 calc GR . . . .
H1B H 0.2519 0.6886 0.4092 0.054 Uiso 1 1 calc GR . . . .
H1C H 0.2911 0.7959 0.4275 0.054 Uiso 1 1 calc GR . . . .
C2 C 0.3498(4) 0.2300(9) 0.7234(8) 0.039(2) Uani 1 1 d . . . . .
H2A H 0.3595 0.2698 0.7822 0.058 Uiso 1 1 calc GR . . . .
H2B H 0.3530 0.1482 0.7334 0.058 Uiso 1 1 calc GR . . . .
H2C H 0.3114 0.2486 0.7054 0.058 Uiso 1 1 calc GR . . . .
C10 C 0.2597(3) 0.6937(6) 0.6352(6) 0.0227(14) Uani 1 1 d . . . . .
H10 H 0.2355 0.6777 0.6917 0.027 Uiso 1 1 calc R . . . .
C11 C 0.3199(3) 0.6948(8) 0.6601(6) 0.0260(16) Uani 1 1 d . . . . .
C12 C 0.3558(3) 0.7822(7) 0.7065(6) 0.0276(16) Uani 1 1 d . . . . .
C13 C 0.3324(4) 0.8555(8) 0.7766(7) 0.0343(18) Uani 1 1 d . . . . .
H13 H 0.2934 0.8554 0.7876 0.041 Uiso 1 1 calc R . . . .
C14 C 0.3675(5) 0.9288(9) 0.8302(8) 0.045(2) Uani 1 1 d . . . . .
H14 H 0.3519 0.9756 0.8783 0.053 Uiso 1 1 calc R . . . .
C15 C 0.4249(5) 0.9319(9) 0.8120(9) 0.046(2) Uani 1 1 d . . . . .
H15 H 0.4482 0.9819 0.8468 0.055 Uiso 1 1 calc R . . . .
C16 C 0.4482(4) 0.8597(8) 0.7412(8) 0.040(2) Uani 1 1 d . . . . .
H16 H 0.4872 0.8617 0.7292 0.049 Uiso 1 1 calc R . . . .
C17 C 0.4145(4) 0.7861(8) 0.6892(7) 0.0358(19) Uani 1 1 d . . . . .
H17 H 0.4306 0.7385 0.6422 0.043 Uiso 1 1 calc R . . . .
C20 C 0.3923(3) 0.4213(6) 0.5999(10) 0.0300(13) Uani 1 1 d . . . . .
H20 H 0.4213 0.4436 0.5522 0.036 Uiso 1 1 calc R . . . .
C21 C 0.3852(3) 0.5082(6) 0.6734(6) 0.0254(15) Uani 1 1 d . U . . .
C22 C 0.4157(4) 0.5291(7) 0.7663(7) 0.0309(18) Uani 1 1 d . . . . .
C23 C 0.3869(4) 0.5685(8) 0.8472(8) 0.038(2) Uani 1 1 d . . . . .
H23 H 0.3481 0.5836 0.8432 0.045 Uiso 1 1 calc R . . . .
C24 C 0.4151(6) 0.5854(10) 0.9332(9) 0.053(3) Uani 1 1 d . . . . .
H24 H 0.3953 0.6103 0.9878 0.064 Uiso 1 1 calc R . . . .
C25 C 0.4735(6) 0.5655(11) 0.9391(11) 0.064(4) Uani 1 1 d . . . . .
H25 H 0.4924 0.5762 0.9977 0.076 Uiso 1 1 calc R . . . .
C26 C 0.5034(5) 0.5296(9) 0.8576(11) 0.056(4) Uani 1 1 d . . . . .
H26 H 0.5425 0.5186 0.8611 0.068 Uiso 1 1 calc R . . . .
C27 C 0.4746(4) 0.5100(8) 0.7700(10) 0.045(2) Uani 1 1 d . . . . .
H27 H 0.4942 0.4848 0.7153 0.054 Uiso 1 1 calc R . . . .
C31 C 0.1516(3) 0.7333(7) 0.5473(7) 0.0303(16) Uani 1 1 d . . . . .
C32 C 0.1385(4) 0.6185(8) 0.5588(8) 0.040(2) Uani 1 1 d . . . . .
H32 H 0.1673 0.5649 0.5695 0.048 Uiso 1 1 calc R . . . .
C33 C 0.0821(4) 0.5824(9) 0.5545(11) 0.052(3) Uani 1 1 d . . . . .
H33 H 0.0734 0.5048 0.5638 0.062 Uiso 1 1 calc R . . . .
C34 C 0.0387(4) 0.6602(10) 0.5365(8) 0.047(2) Uani 1 1 d . . . . .
H34 H 0.0011 0.6358 0.5330 0.056 Uiso 1 1 calc R . . . .
C35 C 0.0527(4) 0.7745(11) 0.5240(10) 0.053(3) Uani 1 1 d . . . . .
H35 H 0.0241 0.8280 0.5114 0.064 Uiso 1 1 calc R . . . .
C36 C 0.1092(4) 0.8115(9) 0.5300(9) 0.046(2) Uani 1 1 d . . . . .
H36 H 0.1179 0.8893 0.5223 0.055 Uiso 1 1 calc R . . . .
C41 C 0.2224(3) 0.9316(7) 0.5791(7) 0.029(2) Uani 1 1 d . . . . .
C42 C 0.2039(5) 0.9632(9) 0.6739(9) 0.044(2) Uani 1 1 d . . . . .
H42 H 0.1955 0.9073 0.7202 0.053 Uiso 1 1 calc R . . . .
C43 C 0.1987(5) 1.0796(11) 0.6952(11) 0.059(3) Uani 1 1 d . . . . .
H43 H 0.1859 1.1014 0.7564 0.071 Uiso 1 1 calc R . . . .
C44 C 0.2117(5) 1.1630(10) 0.6294(11) 0.058(4) Uani 1 1 d . . . . .
H44 H 0.2086 1.2404 0.6464 0.070 Uiso 1 1 calc R . . . .
C45 C 0.2298(5) 1.1326(10) 0.5371(12) 0.059(4) Uani 1 1 d . . . . .
H45 H 0.2377 1.1894 0.4913 0.070 Uiso 1 1 calc R . . . .
C46 C 0.2359(4) 1.0179(8) 0.5138(9) 0.040(2) Uani 1 1 d . . . . .
H46 H 0.2494 0.9979 0.4526 0.048 Uiso 1 1 calc R . . . .
C51 C 0.4678(3) 0.2358(6) 0.6692(7) 0.0305(17) Uani 1 1 d . . . . .
C52 C 0.4803(4) 0.2349(9) 0.7693(8) 0.042(2) Uani 1 1 d . . . . .
H52 H 0.4512 0.2415 0.8147 0.050 Uiso 1 1 calc R . . . .
C53 C 0.5360(5) 0.2242(10) 0.7994(10) 0.053(3) Uani 1 1 d . . . . .
H53 H 0.5443 0.2253 0.8654 0.064 Uiso 1 1 calc R . . . .
C54 C 0.5796(4) 0.2119(9) 0.7336(10) 0.049(3) Uani 1 1 d . . . . .
H54 H 0.6170 0.2059 0.7550 0.058 Uiso 1 1 calc R . . . .
C55 C 0.5675(4) 0.2084(9) 0.6351(10) 0.051(3) Uani 1 1 d . . . . .
H55 H 0.5967 0.1979 0.5905 0.061 Uiso 1 1 calc R . . . .
C56 C 0.5113(3) 0.2208(7) 0.6026(11) 0.0407(18) Uani 1 1 d . . . . .
H56 H 0.5032 0.2190 0.5365 0.049 Uiso 1 1 calc R . . . .
C61 C 0.3854(3) 0.1872(8) 0.5223(8) 0.039(2) Uani 1 1 d . . . . .
C62 C 0.3904(4) 0.0679(8) 0.5289(9) 0.043(2) Uani 1 1 d . . . . .
H62 H 0.3978 0.0335 0.5886 0.051 Uiso 1 1 calc R . . . .
C63 C 0.3843(5) 0.0004(11) 0.4465(13) 0.066(4) Uani 1 1 d . . . . .
H63 H 0.3886 -0.0793 0.4505 0.080 Uiso 1 1 calc R . . . .
C64 C 0.3718(6) 0.0517(12) 0.3579(13) 0.073(5) Uani 1 1 d . . . . .
H64 H 0.3680 0.0063 0.3026 0.088 Uiso 1 1 calc R . . . .
C65 C 0.3651(6) 0.1714(13) 0.3517(10) 0.066(4) Uani 1 1 d . . . . .
H65 H 0.3565 0.2058 0.2924 0.080 Uiso 1 1 calc R . . . .
C66 C 0.3713(5) 0.2387(9) 0.4347(9) 0.050(3) Uani 1 1 d . . . . .
H66 H 0.3659 0.3182 0.4314 0.059 Uiso 1 1 calc R . . . .

loop_
_atom_site_aniso_label
_atom_site_aniso_U_11
_atom_site_aniso_U_22
_atom_site_aniso_U_33
_atom_site_aniso_U_23
_atom_site_aniso_U_13
_atom_site_aniso_U_12
Re1 0.02103(14) 0.01920(16) 0.02035(16) 0.00000(18) -0.00043(17) 0.00241(8)
Cl1 0.0309(12) 0.0309(13) 0.0318(14) 0.0100(8) 0.0069(10) -0.0002(7)
Cl2 0.0372(13) 0.0319(14) 0.0362(15) -0.0087(9) -0.0098(11) 0.0022(8)
Cl3 0.0353(9) 0.0404(10) 0.0291(9) 0.0078(8) 0.0102(8) 0.0047(8)
P1 0.0250(8) 0.0219(9) 0.0288(10) 0.0016(8) -0.0004(8) 0.0025(7)
P2 0.0274(8) 0.0232(9) 0.0347(12) -0.0025(7) -0.0044(7) 0.0048(7)
C1 0.038(4) 0.038(5) 0.031(4) 0.008(4) -0.001(3) 0.009(3)
C2 0.036(4) 0.035(5) 0.046(6) 0.004(4) 0.000(4) 0.004(4)
C10 0.030(3) 0.016(3) 0.023(3) -0.003(3) 0.006(3) 0.005(3)
C11 0.026(4) 0.030(4) 0.022(4) 0.005(3) 0.002(3) 0.005(3)
C12 0.027(3) 0.023(4) 0.032(4) 0.002(3) -0.006(3) -0.002(3)
C13 0.035(4) 0.034(4) 0.033(5) -0.003(4) -0.003(4) 0.001(3)
C14 0.058(6) 0.035(5) 0.041(6) -0.010(4) -0.005(5) -0.004(4)
C15 0.045(5) 0.044(5) 0.049(6) -0.013(5) -0.007(5) -0.010(4)
C16 0.042(5) 0.034(5) 0.046(5) 0.004(4) -0.004(4) -0.012(4)
C17 0.039(4) 0.028(4) 0.041(5) -0.006(4) 0.003(4) 0.000(3)
C20 0.025(3) 0.033(3) 0.031(3) -0.004(6) -0.003(5) 0.005(2)
C21 0.025(3) 0.016(3) 0.035(4) 0.015(3) -0.008(3) 0.003(2)
C22 0.036(4) 0.025(4) 0.031(4) 0.002(3) -0.017(4) -0.002(3)
C23 0.045(5) 0.033(4) 0.035(5) 0.002(4) -0.013(4) -0.001(4)
C24 0.068(7) 0.048(6) 0.044(6) -0.011(5) -0.018(5) -0.002(5)
C25 0.072(8) 0.055(7) 0.063(8) -0.015(6) -0.041(7) 0.006(6)
C26 0.049(6) 0.047(7) 0.073(9) -0.018(6) -0.043(6) 0.021(5)
C27 0.034(4) 0.027(4) 0.074(8) -0.014(5) -0.011(5) 0.004(3)
C31 0.027(3) 0.030(4) 0.033(5) -0.004(4) -0.004(3) -0.006(3)
C32 0.037(4) 0.030(4) 0.052(5) -0.003(4) 0.004(4) -0.001(3)
C33 0.041(5) 0.037(5) 0.078(8) 0.005(5) 0.001(5) -0.010(4)
C34 0.031(4) 0.068(7) 0.042(5) 0.000(5) 0.006(4) -0.011(4)
C35 0.026(4) 0.062(7) 0.072(8) 0.004(6) -0.008(5) 0.006(4)
C36 0.033(4) 0.040(5) 0.064(7) 0.007(5) -0.006(4) 0.001(4)
C41 0.026(3) 0.024(3) 0.037(6) -0.008(3) -0.004(3) 0.002(2)
C42 0.045(6) 0.040(5) 0.046(6) -0.002(4) 0.005(5) 0.010(4)
C43 0.051(6) 0.054(7) 0.073(9) -0.019(7) -0.024(6) 0.008(6)
C44 0.040(5) 0.034(5) 0.101(12) -0.015(6) -0.020(6) 0.000(4)
C45 0.038(5) 0.032(5) 0.106(12) 0.008(6) 0.001(6) -0.006(4)
C46 0.026(4) 0.027(4) 0.067(7) 0.004(4) -0.004(4) -0.003(3)
C51 0.031(4) 0.012(3) 0.049(5) 0.006(3) -0.012(4) 0.004(3)
C52 0.045(5) 0.037(5) 0.044(5) -0.004(4) -0.009(4) 0.003(4)
C53 0.050(5) 0.050(6) 0.060(7) 0.013(5) -0.023(6) -0.005(4)
C54 0.038(5) 0.036(5) 0.072(8) 0.011(5) -0.020(5) -0.002(4)
C55 0.034(4) 0.046(6) 0.073(8) 0.012(5) 0.007(5) 0.000(4)
C56 0.033(3) 0.037(4) 0.052(5) 0.016(6) 0.006(6) 0.003(3)
C61 0.023(3) 0.040(5) 0.052(6) -0.020(4) -0.011(4) 0.007(3)
C62 0.044(5) 0.029(4) 0.055(6) -0.005(4) -0.009(5) 0.003(4)
C63 0.055(6) 0.047(7) 0.097(12) -0.040(7) -0.015(7) 0.012(5)
C64 0.065(8) 0.072(9) 0.081(11) -0.048(8) -0.030(8) 0.029(6)
C65 0.077(8) 0.072(9) 0.049(7) -0.023(6) -0.026(7) 0.029(7)
C66 0.060(6) 0.036(5) 0.053(7) -0.014(5) -0.016(6) 0.019(5)

loop_
_atom_type_symbol
_atom_type_description
_atom_type_scat_dispersion_real
_atom_type_scat_dispersion_imag
_atom_type_scat_source
C C 0.0181 0.0091 'International Tables Vol C Tables 4.2.6.8 and 6.1.1.4'
H H 0.0000 0.0000 'International Tables Vol C Tables 4.2.6.8 and 6.1.1.4'
Cl Cl 0.3639 0.7018 'International Tables Vol C Tables 4.2.6.8 and 6.1.1.4'
P P 0.2955 0.4335 'International Tables Vol C Tables 4.2.6.8 and 6.1.1.4'
Re Re -5.2083 5.8923 'International Tables Vol C Tables 4.2.6.8 and 6.1.1.4'

loop_
_geom_angle_atom_site_label_1
_geom_angle_atom_site_label_2
_geom_angle_atom_site_label_3
_geom_angle
_geom_angle_site_symmetry_1
_geom_angle_site_symmetry_3
_geom_angle_publ_flag
Cl1 Re1 Cl2 85.29(7) . . ?
Cl1 Re1 Cl3 170.24(9) . . ?
Cl3 Re1 Cl2 84.96(9) . . ?
C10 Re1 Cl1 80.5(2) . . ?
C10 Re1 Cl2 97.3(2) . . ?
C10 Re1 Cl3 101.2(2) . . ?
C11 Re1 Cl1 97.9(3) . . ?
C11 Re1 Cl2 134.5(2) . . ?
C11 Re1 Cl3 89.3(3) . . ?
C11 Re1 C10 39.9(3) . . ?
C11 Re1 C20 126.6(3) . . ?
C20 Re1 Cl1 100.1(3) . . ?
C20 Re1 Cl2 96.9(3) . . ?
C20 Re1 Cl3 80.7(3) . . ?
C20 Re1 C10 165.8(3) . . ?
C21 Re1 Cl1 92.5(3) . . ?
C21 Re1 Cl2 135.4(3) . . ?
C21 Re1 Cl3 94.1(3) . . ?
C21 Re1 C10 126.3(3) . . ?
C21 Re1 C11 90.0(3) . . ?
C21 Re1 C20 39.6(4) . . ?
C1 P1 C31 107.8(4) . . ?
C1 P1 C41 107.6(4) . . ?
C10 P1 C1 114.5(4) . . ?
C10 P1 C31 106.2(4) . . ?
C10 P1 C41 115.0(4) . . ?
C41 P1 C31 105.1(4) . . ?
C2 P2 C51 106.4(5) . . ?
C2 P2 C61 110.5(5) . . ?
C20 P2 C2 113.8(5) . . ?
C20 P2 C51 110.9(3) . . ?
C20 P2 C61 110.1(5) . . ?
C61 P2 C51 104.8(4) . . ?
P1 C10 Re1 126.1(4) . . ?
C11 C10 Re1 56.2(4) . . ?
C11 C10 P1 127.1(6) . . ?
C10 C11 Re1 83.8(5) . . ?
C10 C11 C12 132.0(7) . . ?
C12 C11 Re1 144.2(6) . . ?
C13 C12 C11 119.6(7) . . ?
C13 C12 C17 119.0(8) . . ?
C17 C12 C11 121.1(8) . . ?
C14 C13 C12 120.2(9) . . ?
C15 C14 C13 120.0(10) . . ?
C14 C15 C16 119.8(9) . . ?
C17 C16 C15 120.7(9) . . ?
C16 C17 C12 120.2(9) . . ?
P2 C20 Re1 132.2(4) . . ?
C21 C20 Re1 56.2(3) . . ?
C21 C20 P2 121.9(9) . . ?
C20 C21 Re1 84.2(5) . . ?
C20 C21 C22 131.6(7) . . ?
C22 C21 Re1 143.4(7) . . ?
C23 C22 C21 120.7(8) . . ?
C23 C22 C27 120.5(9) . . ?
C27 C22 C21 118.8(9) . . ?
C24 C23 C22 120.4(10) . . ?
C23 C24 C25 120.1(13) . . ?
C26 C25 C24 120.1(11) . . ?
C25 C26 C27 120.0(10) . . ?
C26 C27 C22 118.8(11) . . ?
C32 C31 P1 120.2(7) . . ?
C36 C31 P1 119.9(7) . . ?
C36 C31 C32 119.8(8) . . ?
C31 C32 C33 119.9(9) . . ?
C34 C33 C32 120.9(10) . . ?
C35 C34 C33 118.3(9) . . ?
C34 C35 C36 121.0(10) . . ?
C31 C36 C35 120.0(10) . . ?
C42 C41 P1 118.0(7) . . ?
C46 C41 P1 123.2(7) . . ?
C46 C41 C42 118.8(9) . . ?
C43 C42 C41 118.1(12) . . ?
C44 C43 C42 122.1(14) . . ?
C43 C44 C45 120.0(11) . . ?
C46 C45 C44 119.4(13) . . ?
C45 C46 C41 121.5(12) . . ?
C52 C51 P2 119.6(7) . . ?
C56 C51 P2 120.5(8) . . ?
C56 C51 C52 119.5(9) . . ?
C53 C52 C51 119.6(11) . . ?
C54 C53 C52 121.2(11) . . ?
C53 C54 C55 119.6(10) . . ?
C54 C55 C56 120.2(12) . . ?
C51 C56 C55 119.8(13) . . ?
C62 C61 P2 119.0(9) . . ?
C66 C61 P2 120.7(7) . . ?
C66 C61 C62 120.4(10) . . ?
C63 C62 C61 119.9(12) . . ?
C62 C63 C64 120.0(11) . . ?
C63 C64 C65 120.2(12) . . ?
C66 C65 C64 119.5(13) . . ?
C61 C66 C65 119.9(10) . . ?

loop_
_geom_bond_atom_site_label_1
_geom_bond_atom_site_label_2
_geom_bond_distance
_geom_bond_site_symmetry_2
_geom_bond_publ_flag
Re1 Cl1 2.420(3) . ?
Re1 Cl2 2.484(3) . ?
Re1 Cl3 2.430(2) . ?
Re1 C10 2.254(7) . ?
Re1 C11 1.885(9) . ?
Re1 C20 2.242(6) . ?
Re1 C21 1.873(7) . ?
P1 C1 1.784(9) . ?
P1 C10 1.748(8) . ?
P1 C31 1.813(8) . ?
P1 C41 1.801(8) . ?
P2 C2 1.776(11) . ?
P2 C20 1.765(8) . ?
P2 C51 1.809(8) . ?
P2 C61 1.795(10) . ?
C10 C11 1.455(10) . ?
C11 C12 1.465(12) . ?
C12 C13 1.398(13) . ?
C12 C17 1.401(12) . ?
C13 C14 1.393(14) . ?
C14 C15 1.372(16) . ?
C15 C16 1.397(16) . ?
C16 C17 1.365(13) . ?
C20 C21 1.437(14) . ?
C21 C22 1.487(12) . ?
C22 C23 1.380(15) . ?
C22 C27 1.401(12) . ?
C23 C24 1.372(15) . ?
C24 C25 1.392(18) . ?
C25 C26 1.39(2) . ?
C26 C27 1.401(16) . ?
C31 C32 1.374(13) . ?
C31 C36 1.368(13) . ?
C32 C33 1.392(13) . ?
C33 C34 1.381(16) . ?
C34 C35 1.374(17) . ?
C35 C36 1.396(13) . ?
C41 C42 1.424(15) . ?
C41 C46 1.381(14) . ?
C42 C43 1.385(16) . ?
C43 C44 1.36(2) . ?
C44 C45 1.38(2) . ?
C45 C46 1.375(15) . ?
C51 C52 1.408(14) . ?
C51 C56 1.384(15) . ?
C52 C53 1.378(14) . ?
C53 C54 1.374(18) . ?
C54 C55 1.386(19) . ?
C55 C56 1.402(13) . ?
C61 C62 1.389(14) . ?
C61 C66 1.386(16) . ?
C62 C63 1.386(17) . ?
C63 C64 1.39(2) . ?
C64 C65 1.40(2) . ?
C65 C66 1.391(16) . ?
